data_4342426
loop_
_publ_author_name
'Fogler, Eran'
'Efremenko, Irena'
'Gargir, Moti'
'Leitus, Gregory'
'Diskin-Posner, Yael'
'Ben-David, Yehoshoa'
'Martin, Jan M. L.'
'Milstein, David'

_publ_section_title
;
 New Ruthenium Nitrosyl Pincer Complexes Bearing an O2 Ligand. Mono-Oxygen
 Transfer.
;
_journal_issue 5
_journal_name_full 'Inorganic chemistry'
_journal_page_first 2253
_journal_paper_doi 10.1021/ic502832j
_journal_volume 54
_journal_year 2015
_chemical_formula_moiety 'C23 H42 N2 O3 P2 Ru'
_chemical_formula_sum 'C23 H42 N2 O3 P2 Ru'
_chemical_formula_weight 557.59
_space_group_crystal_system orthorhombic
_space_group_IT_number 61
_space_group_name_Hall '-P 2ac 2ab'
_space_group_name_H-M_alt 'P b c a'
_symmetry_space_group_name_Hall '-P 2ac 2ab'
_symmetry_space_group_name_H-M 'P b c a'
_atom_sites_solution_hydrogens geom
_audit_creation_method SHELXL-2014/6
_cell_angle_alpha 90
_cell_angle_beta 90
_cell_angle_gamma 90
_cell_formula_units_Z 8
_cell_length_a 11.2882(7)
_cell_length_b 16.0651(11)
_cell_length_c 28.3117(18)
_cell_measurement_reflns_used 199464
_cell_measurement_temperature 100(2)
_cell_measurement_theta_max 32.940
_cell_measurement_theta_min 2.3075
_cell_volume 5134.2(6)
_computing_cell_refinement 'APEX 2'
_computing_data_collection 'APEX 2'
_computing_data_reduction 'APEX 2'
_computing_structure_refinement 'SHELXL-2014/6 (Sheldrick, 2014)'
_computing_structure_solution 'SHELXS-97 (Sheldrick, 1990)'
_diffrn_ambient_temperature 100(2)
_diffrn_measured_fraction_theta_full 0.999
_diffrn_measured_fraction_theta_max 0.996
_diffrn_measurement_device_type 'Bruker APEX - II Kappa CCD'
_diffrn_measurement_method 'Omega and phi scans'
_diffrn_radiation_type MoK\a
_diffrn_radiation_wavelength 0.71073
_diffrn_reflns_av_R_equivalents 0.0575
_diffrn_reflns_av_unetI/netI 0.0268
_diffrn_reflns_Laue_measured_fraction_full 0.999
_diffrn_reflns_Laue_measured_fraction_max 0.996
_diffrn_reflns_limit_h_max 17
_diffrn_reflns_limit_h_min -17
_diffrn_reflns_limit_k_max 24
_diffrn_reflns_limit_k_min -24
_diffrn_reflns_limit_l_max 43
_diffrn_reflns_limit_l_min -43
_diffrn_reflns_number 187851
_diffrn_reflns_point_group_measured_fraction_full 0.999
_diffrn_reflns_point_group_measured_fraction_max 0.996
_diffrn_reflns_theta_full 25.242
_diffrn_reflns_theta_max 33.299
_diffrn_reflns_theta_min 2.633
_exptl_absorpt_coefficient_mu 0.762
_exptl_absorpt_correction_T_max 0.9209
_exptl_absorpt_correction_T_min 0.7334
_exptl_absorpt_correction_type numerical
_exptl_absorpt_process_details 'Bruker APEX 2'
_exptl_crystal_colour black
_exptl_crystal_density_diffrn 1.443
_exptl_crystal_description prism
_exptl_crystal_F_000 2336
_exptl_crystal_size_max 0.434
_exptl_crystal_size_mid 0.246
_exptl_crystal_size_min 0.110
_refine_diff_density_max 1.217
_refine_diff_density_min -1.469
_refine_diff_density_rms 0.102
_refine_ls_extinction_method none
_refine_ls_goodness_of_fit_ref 1.102
_refine_ls_hydrogen_treatment constr
_refine_ls_matrix_type full
_refine_ls_number_parameters 318
_refine_ls_number_reflns 9885
_refine_ls_number_restraints 2
_refine_ls_restrained_S_all 1.105
_refine_ls_R_factor_all 0.0572
_refine_ls_R_factor_gt 0.0365
_refine_ls_shift/su_max 0.023
_refine_ls_shift/su_mean 0.001
_refine_ls_structure_factor_coef Fsqd
_refine_ls_weighting_details 'w=1/[\s^2^(Fo^2^)+(0.0275P)^2^+7.3450P] where P=(Fo^2^+2Fc^2^)/3'
_refine_ls_weighting_scheme calc
_refine_ls_wR_factor_gt 0.0778
_refine_ls_wR_factor_ref 0.0884
_reflns_Friedel_coverage 0.000
_reflns_number_gt 7458
_reflns_number_total 9885
_reflns_threshold_expression 'I > 2\s(I)'
_cod_data_source_file ic502832j_si_002.cif
_cod_data_source_block complex5
_cod_depositor_comments 'Adding full bibliography for 4342425--4342427.cif.'
_cod_database_code 4342426
_shelx_space_group_comment
;
The symmetry employed for this shelxl refinement is uniquely defined
by the following loop, which should always be used as a source of
symmetry information in preference to the above space-group names.
They are only intended as comments.
;
_shelx_estimated_absorpt_t_min 0.733
_shelx_estimated_absorpt_t_max 0.921
_shelxl_version_number 2014/6

loop_
_space_group_symop_operation_xyz
'x, y, z'
'x+1/2, -y+1/2, -z'
'-x, y+1/2, -z+1/2'
'-x+1/2, -y, z+1/2'
'-x, -y, -z'
'-x-1/2, y-1/2, z'
'x, -y-1/2, z-1/2'
'x-1/2, y, -z-1/2'

loop_
_atom_site_label
_atom_site_type_symbol
_atom_site_fract_x
_atom_site_fract_y
_atom_site_fract_z
_atom_site_U_iso_or_equiv
_atom_site_adp_type
_atom_site_occupancy
_atom_site_site_symmetry_order
_atom_site_calc_flag
_atom_site_refinement_flags_posn
_atom_site_refinement_flags_adp
_atom_site_refinement_flags_occupancy
_atom_site_disorder_assembly
_atom_site_disorder_group
Ru1 Ru 0.55449(2) 0.18867(2) 0.12358(2) 0.01447(4) Uani 1 1 d . . . . .
P1 P 0.73938(5) 0.13889(4) 0.15692(2) 0.02229(11) Uani 1 1 d . . . . .
P2 P 0.35672(4) 0.18718(3) 0.09094(2) 0.01834(9) Uani 1 1 d . . . . .
N1 N 0.48435(15) 0.09270(10) 0.16514(5) 0.0171(3) Uani 1 1 d . . . . .
N2 N 0.53102(16) 0.27002(10) 0.16373(6) 0.0230(3) Uani 1 1 d . . . . .
O1 O 0.5235(2) 0.33248(12) 0.18468(8) 0.0524(6) Uani 1 1 d . . . . .
O2 O 0.63056(14) 0.23624(10) 0.06526(5) 0.0277(3) Uani 1 1 d . . . . .
O3 O 0.61067(13) 0.14790(9) 0.06190(5) 0.0216(3) Uani 1 1 d . . . . .
C1 C 0.6769(2) 0.07285(18) 0.20079(8) 0.0378(6) Uani 1 1 d . U . . .
H1 H 0.7228 0.0541 0.2268 0.045 Uiso 1 1 calc R U . . .
C2 C 0.55742(19) 0.04925(12) 0.19580(6) 0.0207(3) Uani 1 1 d . U . . .
C3 C 0.5093(3) -0.01769(13) 0.22234(8) 0.0328(5) Uani 1 1 d . . . . .
H3 H 0.5594 -0.0496 0.2423 0.039 Uiso 1 1 calc R U . . .
C4 C 0.3917(2) -0.03656(14) 0.21938(8) 0.0331(5) Uani 1 1 d . . . . .
H4 H 0.3608 -0.0824 0.2366 0.040 Uiso 1 1 calc R U . . .
C5 C 0.3172(2) 0.01088(15) 0.19129(8) 0.0327(5) Uani 1 1 d . . . . .
H5 H 0.2349 -0.0012 0.1900 0.039 Uiso 1 1 calc R U . . .
C6 C 0.36391(18) 0.07647(12) 0.16496(6) 0.0206(3) Uani 1 1 d . U . . .
C7 C 0.28698(19) 0.13233(18) 0.13869(7) 0.0336(5) Uani 1 1 d . U . . .
H7A H 0.2535 0.1737 0.1609 0.040 Uiso 1 1 calc R U . . .
H7B H 0.2201 0.0996 0.1258 0.040 Uiso 1 1 calc R U . . .
C8 C 0.82962(18) 0.06714(13) 0.11865(7) 0.0233(4) Uani 1 1 d . . . . .
C9 C 0.8808(2) 0.11322(18) 0.07633(10) 0.0406(6) Uani 1 1 d . . . . .
H9A H 0.9421 0.1521 0.0871 0.061 Uiso 1 1 calc R U . . .
H9B H 0.8176 0.1442 0.0604 0.061 Uiso 1 1 calc R U . . .
H9C H 0.9156 0.0731 0.0543 0.061 Uiso 1 1 calc R U . . .
C10 C 0.7445(2) -0.00094(15) 0.10094(11) 0.0402(6) Uani 1 1 d . . . . .
H10A H 0.6846 0.0241 0.0803 0.060 Uiso 1 1 calc R U . . .
H10B H 0.7055 -0.0274 0.1280 0.060 Uiso 1 1 calc R U . . .
H10C H 0.7893 -0.0429 0.0833 0.060 Uiso 1 1 calc R U . . .
C11 C 0.9290(3) 0.0228(2) 0.14568(10) 0.0490(8) Uani 1 1 d . . . . .
H11A H 0.9654 -0.0193 0.1253 0.074 Uiso 1 1 calc R U . . .
H11B H 0.8960 -0.0041 0.1738 0.074 Uiso 1 1 calc R U . . .
H11C H 0.9890 0.0636 0.1552 0.074 Uiso 1 1 calc R U . . .
C12 C 0.8359(2) 0.21892(15) 0.18682(8) 0.0292(5) Uani 1 1 d . . . . .
C13 C 0.8413(3) 0.2910(2) 0.15586(13) 0.0325(8) Uani 0.689(4) 1 d . . P A 1
H13A H 0.8868 0.3353 0.1712 0.049 Uiso 0.689(4) 1 calc R U P A 1
H13B H 0.7608 0.3108 0.1493 0.049 Uiso 0.689(4) 1 calc R U P A 1
H13C H 0.8799 0.2754 0.1261 0.049 Uiso 0.689(4) 1 calc R U P A 1
C14 C 0.7671(3) 0.2387(2) 0.23426(11) 0.0324(8) Uani 0.689(4) 1 d . . P A 1
H14A H 0.8016 0.2882 0.2492 0.049 Uiso 0.689(4) 1 calc R U P A 1
H14B H 0.7737 0.1912 0.2558 0.049 Uiso 0.689(4) 1 calc R U P A 1
H14C H 0.6834 0.2491 0.2272 0.049 Uiso 0.689(4) 1 calc R U P A 1
C15 C 0.9561(3) 0.1866(2) 0.20259(16) 0.0352(9) Uani 0.689(4) 1 d . . P A 1
H15A H 1.0046 0.1741 0.1748 0.053 Uiso 0.689(4) 1 calc R U P A 1
H15B H 0.9455 0.1360 0.2214 0.053 Uiso 0.689(4) 1 calc R U P A 1
H15C H 0.9958 0.2291 0.2218 0.053 Uiso 0.689(4) 1 calc R U P A 1
C13A C 0.9256(7) 0.2693(5) 0.1455(3) 0.0299(17) Uiso 0.311(4) 1 d . . P A 2
H13D H 0.8772 0.2876 0.1187 0.045 Uiso 0.311(4) 1 calc R U P A 2
H13E H 0.9870 0.2309 0.1343 0.045 Uiso 0.311(4) 1 calc R U P A 2
H13F H 0.9631 0.3178 0.1603 0.045 Uiso 0.311(4) 1 calc R U P A 2
C14A C 0.7696(7) 0.2964(5) 0.2057(3) 0.0296(17) Uiso 0.311(4) 1 d . . P A 2
H14D H 0.8259 0.3334 0.2216 0.044 Uiso 0.311(4) 1 calc R U P A 2
H14E H 0.7083 0.2789 0.2281 0.044 Uiso 0.311(4) 1 calc R U P A 2
H14F H 0.7327 0.3260 0.1792 0.044 Uiso 0.311(4) 1 calc R U P A 2
C15A C 0.9246(7) 0.1918(5) 0.2230(3) 0.0273(16) Uiso 0.311(4) 1 d . . P A 2
H15D H 0.9755 0.1484 0.2096 0.041 Uiso 0.311(4) 1 calc R U P A 2
H15E H 0.8831 0.1697 0.2507 0.041 Uiso 0.311(4) 1 calc R U P A 2
H15F H 0.9733 0.2395 0.2324 0.041 Uiso 0.311(4) 1 calc R U P A 2
C16 C 0.33279(16) 0.11943(12) 0.03770(6) 0.0173(3) Uani 1 1 d . . . . .
C17 C 0.38721(19) 0.15910(15) -0.00614(7) 0.0264(4) Uani 1 1 d . . . . .
H17A H 0.4683 0.1770 0.0009 0.040 Uiso 1 1 calc R U . . .
H17B H 0.3398 0.2074 -0.0156 0.040 Uiso 1 1 calc R U . . .
H17C H 0.3886 0.1184 -0.0319 0.040 Uiso 1 1 calc R U . . .
C18 C 0.20087(18) 0.09965(15) 0.02876(8) 0.0267(4) Uani 1 1 d . . . . .
H18A H 0.1612 0.1492 0.0162 0.040 Uiso 1 1 calc R U . . .
H18B H 0.1632 0.0831 0.0585 0.040 Uiso 1 1 calc R U . . .
H18C H 0.1945 0.0541 0.0059 0.040 Uiso 1 1 calc R U . . .
C19 C 0.3944(2) 0.03606(13) 0.04841(8) 0.0257(4) Uani 1 1 d . . . . .
H19A H 0.3842 -0.0017 0.0215 0.039 Uiso 1 1 calc R U . . .
H19B H 0.3592 0.0111 0.0767 0.039 Uiso 1 1 calc R U . . .
H19C H 0.4790 0.0457 0.0538 0.039 Uiso 1 1 calc R U . . .
C20 C 0.2838(2) 0.29139(15) 0.08387(10) 0.0368(6) Uani 1 1 d . . . . .
C21 C 0.3751(3) 0.34815(17) 0.06081(16) 0.0593(13) Uani 0.891(5) 1 d . . P B 3
H21A H 0.3419 0.4042 0.0574 0.089 Uiso 0.891(5) 1 calc R U P B 3
H21B H 0.3958 0.3263 0.0296 0.089 Uiso 0.891(5) 1 calc R U P B 3
H21C H 0.4463 0.3505 0.0806 0.089 Uiso 0.891(5) 1 calc R U P B 3
C22 C 0.1699(3) 0.2904(2) 0.05509(13) 0.0548(9) Uani 0.891(5) 1 d . . P B 3
H22A H 0.1149 0.2497 0.0686 0.082 Uiso 0.891(5) 1 calc R U P B 3
H22B H 0.1879 0.2751 0.0224 0.082 Uiso 0.891(5) 1 calc R U P B 3
H22C H 0.1336 0.3458 0.0558 0.082 Uiso 0.891(5) 1 calc R U P B 3
C23 C 0.2533(4) 0.3241(2) 0.13329(13) 0.0548(9) Uani 0.891(5) 1 d . . P B 3
H23A H 0.3249 0.3244 0.1529 0.082 Uiso 0.891(5) 1 calc R U P B 3
H23B H 0.1936 0.2879 0.1478 0.082 Uiso 0.891(5) 1 calc R U P B 3
H23C H 0.2220 0.3808 0.1308 0.082 Uiso 0.891(5) 1 calc R U P B 3
C21A C 0.3066(18) 0.3316(12) 0.0331(7) 0.025(4) Uiso 0.109(5) 1 d . . P B 4
H21D H 0.2596 0.3019 0.0094 0.037 Uiso 0.109(5) 1 calc R U P B 4
H21E H 0.3909 0.3272 0.0252 0.037 Uiso 0.109(5) 1 calc R U P B 4
H21F H 0.2834 0.3904 0.0336 0.037 Uiso 0.109(5) 1 calc R U P B 4
C22A C 0.1429(14) 0.2900(10) 0.0861(6) 0.016(3) Uiso 0.109(5) 1 d . . P B 4
H22D H 0.1113 0.3389 0.0697 0.023 Uiso 0.109(5) 1 calc R U P B 4
H22E H 0.1172 0.2908 0.1191 0.023 Uiso 0.109(5) 1 calc R U P B 4
H22F H 0.1135 0.2393 0.0707 0.023 Uiso 0.109(5) 1 calc R U P B 4
C23A C 0.3126(17) 0.3541(12) 0.1204(6) 0.020(4) Uiso 0.109(5) 1 d . . P B 4
H23D H 0.2546 0.3995 0.1191 0.030 Uiso 0.109(5) 1 calc R U P B 4
H23E H 0.3921 0.3764 0.1147 0.030 Uiso 0.109(5) 1 calc R U P B 4
H23F H 0.3100 0.3280 0.1517 0.030 Uiso 0.109(5) 1 calc R U P B 4

loop_
_atom_site_aniso_label
_atom_site_aniso_U_11
_atom_site_aniso_U_22
_atom_site_aniso_U_33
_atom_site_aniso_U_23
_atom_site_aniso_U_13
_atom_site_aniso_U_12
Ru1 0.01568(6) 0.01449(6) 0.01324(6) 0.00130(5) -0.00180(5) -0.00101(5)
P1 0.0186(2) 0.0324(3) 0.0159(2) -0.0043(2) -0.00364(18) 0.0068(2)
P2 0.0167(2) 0.0219(2) 0.0164(2) -0.00603(18) -0.00299(17) 0.00452(18)
N1 0.0224(7) 0.0153(7) 0.0137(6) -0.0007(5) 0.0018(6) 0.0003(6)
N2 0.0306(9) 0.0171(8) 0.0213(8) -0.0006(6) -0.0057(7) 0.0013(6)
O1 0.0776(15) 0.0277(9) 0.0518(12) -0.0212(9) -0.0254(11) 0.0141(10)
O2 0.0338(8) 0.0258(7) 0.0234(7) 0.0088(6) 0.0032(6) -0.0057(6)
O3 0.0227(7) 0.0265(7) 0.0157(6) 0.0007(5) 0.0018(5) -0.0010(6)
C1 0.0251(9) 0.0602(17) 0.0281(11) 0.0229(11) 0.0048(9) 0.0161(10)
C2 0.0312(9) 0.0171(8) 0.0137(7) 0.0011(6) 0.0039(7) 0.0074(7)
C3 0.0615(16) 0.0191(10) 0.0180(9) 0.0042(7) 0.0097(10) 0.0101(10)
C4 0.0593(16) 0.0209(10) 0.0192(9) -0.0027(8) 0.0140(10) -0.0103(10)
C5 0.0423(13) 0.0355(12) 0.0204(9) -0.0096(9) 0.0128(9) -0.0190(10)
C6 0.0251(9) 0.0235(9) 0.0133(7) -0.0049(6) 0.0047(6) -0.0064(7)
C7 0.0188(9) 0.0668(16) 0.0153(9) 0.0051(9) -0.0004(7) -0.0072(9)
C8 0.0226(9) 0.0271(10) 0.0202(9) -0.0024(8) -0.0008(7) 0.0066(8)
C9 0.0356(13) 0.0476(15) 0.0386(13) 0.0040(11) 0.0171(11) 0.0087(11)
C10 0.0384(13) 0.0235(11) 0.0585(17) -0.0092(11) -0.0027(12) 0.0051(10)
C11 0.0441(15) 0.072(2) 0.0306(13) -0.0086(13) -0.0068(11) 0.0350(15)
C12 0.0282(10) 0.0313(11) 0.0279(10) -0.0097(9) -0.0122(9) 0.0074(9)
C13 0.0309(17) 0.0257(15) 0.0409(19) 0.0013(13) -0.0090(15) -0.0087(13)
C14 0.0355(18) 0.0377(18) 0.0240(15) -0.0106(13) -0.0082(13) 0.0058(14)
C15 0.0227(15) 0.042(2) 0.041(2) -0.0081(17) -0.0144(15) 0.0019(14)
C16 0.0173(8) 0.0201(8) 0.0146(7) -0.0028(6) 0.0017(6) -0.0014(7)
C17 0.0267(10) 0.0363(11) 0.0161(8) 0.0027(8) -0.0003(7) -0.0064(9)
C18 0.0196(9) 0.0352(11) 0.0252(10) -0.0097(9) -0.0011(8) -0.0051(8)
C19 0.0291(10) 0.0185(9) 0.0295(10) -0.0052(8) -0.0023(8) 0.0003(8)
C20 0.0370(12) 0.0286(11) 0.0449(14) -0.0178(10) -0.0214(11) 0.0163(10)
C21 0.061(2) 0.0154(12) 0.102(3) 0.0052(15) -0.052(2) 0.0010(13)
C22 0.0528(15) 0.0533(15) 0.0582(16) -0.0345(12) -0.0332(13) 0.0354(12)
C23 0.0528(15) 0.0533(15) 0.0582(16) -0.0345(12) -0.0332(13) 0.0354(12)

loop_
_atom_type_symbol
_atom_type_description
_atom_type_scat_dispersion_real
_atom_type_scat_dispersion_imag
_atom_type_scat_source
C C 0.0033 0.0016 'International Tables Vol C Tables 4.2.6.8 and 6.1.1.4'
H H 0.0000 0.0000 'International Tables Vol C Tables 4.2.6.8 and 6.1.1.4'
N N 0.0061 0.0033 'International Tables Vol C Tables 4.2.6.8 and 6.1.1.4'
O O 0.0106 0.0060 'International Tables Vol C Tables 4.2.6.8 and 6.1.1.4'
P P 0.1023 0.0942 'International Tables Vol C Tables 4.2.6.8 and 6.1.1.4'
Ru Ru -1.2594 0.8363 'International Tables Vol C Tables 4.2.6.8 and 6.1.1.4'

loop_
_geom_angle_atom_site_label_1
_geom_angle_atom_site_label_2
_geom_angle_atom_site_label_3
_geom_angle
N2 Ru1 O3 150.66(7)
N2 Ru1 O2 108.28(7)
O3 Ru1 O2 42.39(6)
N2 Ru1 N1 97.31(7)
O3 Ru1 N1 112.02(6)
O2 Ru1 N1 154.41(6)
N2 Ru1 P2 96.65(6)
O3 Ru1 P2 87.43(4)
O2 Ru1 P2 94.83(5)
N1 Ru1 P2 81.86(5)
N2 Ru1 P1 97.09(6)
O3 Ru1 P1 87.62(4)
O2 Ru1 P1 94.44(5)
N1 Ru1 P1 82.18(5)
P2 Ru1 P1 160.11(2)
C1 P1 C8 104.55(11)
C1 P1 C12 108.80(12)
C8 P1 C12 111.31(10)
C1 P1 Ru1 97.30(8)
C8 P1 Ru1 116.33(7)
C12 P1 Ru1 116.54(7)
C7 P2 C20 109.02(13)
C7 P2 C16 104.87(11)
C20 P2 C16 111.62(10)
C7 P2 Ru1 97.01(7)
C20 P2 Ru1 115.93(8)
C16 P2 Ru1 116.45(6)
C6 N1 C2 119.46(17)
C6 N1 Ru1 120.52(13)
C2 N1 Ru1 119.84(13)
O1 N2 Ru1 168.68(19)
O3 O2 Ru1 67.25(8)
O2 O3 Ru1 70.36(8)
C2 C1 P1 118.06(16)
C2 C1 H1 121.0
P1 C1 H1 121.0
N1 C2 C1 119.81(18)
N1 C2 C3 119.0(2)
C1 C2 C3 121.2(2)
C4 C3 C2 120.5(2)
C4 C3 H3 119.7
C2 C3 H3 119.7
C3 C4 C5 120.3(2)
C3 C4 H4 119.9
C5 C4 H4 119.9
C4 C5 C6 119.5(2)
C4 C5 H5 120.2
C6 C5 H5 120.2
N1 C6 C5 120.8(2)
N1 C6 C7 118.19(18)
C5 C6 C7 120.9(2)
C6 C7 P2 115.23(15)
C6 C7 H7A 108.5
P2 C7 H7A 108.5
C6 C7 H7B 108.5
P2 C7 H7B 108.5
H7A C7 H7B 107.5
C9 C8 C11 110.0(2)
C9 C8 C10 109.0(2)
C11 C8 C10 106.8(2)
C9 C8 P1 111.14(16)
C11 C8 P1 113.14(15)
C10 C8 P1 106.56(15)
C8 C9 H9A 109.5
C8 C9 H9B 109.5
H9A C9 H9B 109.5
C8 C9 H9C 109.5
H9A C9 H9C 109.5
H9B C9 H9C 109.5
C8 C10 H10A 109.5
C8 C10 H10B 109.5
H10A C10 H10B 109.5
C8 C10 H10C 109.5
H10A C10 H10C 109.5
H10B C10 H10C 109.5
C8 C11 H11A 109.5
C8 C11 H11B 109.5
H11A C11 H11B 109.5
C8 C11 H11C 109.5
H11A C11 H11C 109.5
H11B C11 H11C 109.5
C13 C12 C15 114.3(3)
C15A C12 C14A 108.7(5)
C13 C12 C14 111.8(3)
C15 C12 C14 104.9(2)
C15A C12 C13A 101.9(4)
C14A C12 C13A 98.0(4)
C13 C12 P1 107.25(18)
C15A C12 P1 119.7(3)
C15 C12 P1 114.5(2)
C14A C12 P1 115.1(3)
C14 C12 P1 103.56(19)
C13A C12 P1 110.5(3)
C12 C13 H13A 109.5
C12 C13 H13B 109.5
H13A C13 H13B 109.5
C12 C13 H13C 109.5
H13A C13 H13C 109.5
H13B C13 H13C 109.5
C12 C14 H14A 109.5
C12 C14 H14B 109.5
H14A C14 H14B 109.5
C12 C14 H14C 109.5
H14A C14 H14C 109.5
H14B C14 H14C 109.5
C12 C15 H15A 109.5
C12 C15 H15B 109.5
H15A C15 H15B 109.5
C12 C15 H15C 109.5
H15A C15 H15C 109.5
H15B C15 H15C 109.5
C12 C13A H13D 109.5
C12 C13A H13E 109.5
H13D C13A H13E 109.5
C12 C13A H13F 109.5
H13D C13A H13F 109.5
H13E C13A H13F 109.5
C12 C14A H14D 109.5
C12 C14A H14E 109.5
H14D C14A H14E 109.5
C12 C14A H14F 109.5
H14D C14A H14F 109.5
H14E C14A H14F 109.5
C12 C15A H15D 109.5
C12 C15A H15E 109.5
H15D C15A H15E 109.5
C12 C15A H15F 109.5
H15D C15A H15F 109.5
H15E C15A H15F 109.5
C17 C16 C19 110.00(17)
C17 C16 C18 109.95(17)
C19 C16 C18 106.79(17)
C17 C16 P2 110.68(14)
C19 C16 P2 106.34(13)
C18 C16 P2 112.93(13)
C16 C17 H17A 109.5
C16 C17 H17B 109.5
H17A C17 H17B 109.5
C16 C17 H17C 109.5
H17A C17 H17C 109.5
H17B C17 H17C 109.5
C16 C18 H18A 109.5
C16 C18 H18B 109.5
H18A C18 H18B 109.5
C16 C18 H18C 109.5
H18A C18 H18C 109.5
H18B C18 H18C 109.5
C16 C19 H19A 109.5
C16 C19 H19B 109.5
H19A C19 H19B 109.5
C16 C19 H19C 109.5
H19A C19 H19C 109.5
H19B C19 H19C 109.5
C22 C20 C21 110.4(3)
C22 C20 C23 107.6(2)
C21 C20 C23 109.7(3)
C23A C20 C22A 101.6(10)
C23A C20 C21A 108.6(10)
C22A C20 C21A 101.7(9)
C23A C20 P2 115.9(7)
C22 C20 P2 114.72(19)
C21 C20 P2 106.46(18)
C23 C20 P2 107.9(2)
C22A C20 P2 114.9(6)
C21A C20 P2 112.7(7)
C20 C21 H21A 109.5
C20 C21 H21B 109.5
H21A C21 H21B 109.5
C20 C21 H21C 109.5
H21A C21 H21C 109.5
H21B C21 H21C 109.5
C20 C22 H22A 109.5
C20 C22 H22B 109.5
H22A C22 H22B 109.5
C20 C22 H22C 109.5
H22A C22 H22C 109.5
H22B C22 H22C 109.5
C20 C23 H23A 109.5
C20 C23 H23B 109.5
H23A C23 H23B 109.5
C20 C23 H23C 109.5
H23A C23 H23C 109.5
H23B C23 H23C 109.5
C20 C21A H21D 109.5
C20 C21A H21E 109.5
H21D C21A H21E 109.5
C20 C21A H21F 109.5
H21D C21A H21F 109.5
H21E C21A H21F 109.5
C20 C22A H22D 109.5
C20 C22A H22E 109.5
H22D C22A H22E 109.5
C20 C22A H22F 109.5
H22D C22A H22F 109.5
H22E C22A H22F 109.5
C20 C23A H23D 109.5
C20 C23A H23E 109.5
H23D C23A H23E 109.5
C20 C23A H23F 109.5
H23D C23A H23F 109.5
H23E C23A H23F 109.5

loop_
_geom_bond_atom_site_label_1
_geom_bond_atom_site_label_2
_geom_bond_distance
Ru1 N2 1.7524(17)
Ru1 O3 1.9698(14)
Ru1 O2 2.0117(14)
Ru1 N1 2.0948(16)
Ru1 P2 2.4163(5)
Ru1 P1 2.4263(5)
P1 C1 1.779(2)
P1 C8 1.882(2)
P1 C12 1.886(2)
P2 C7 1.796(2)
P2 C20 1.876(2)
P2 C16 1.8785(18)
N1 C6 1.384(3)
N1 C2 1.386(2)
N2 O1 1.169(2)
O2 O3 1.440(2)
C1 C2 1.408(3)
C1 H1 0.9500
C2 C3 1.420(3)
C3 C4 1.364(4)
C3 H3 0.9500
C4 C5 1.386(4)
C4 H4 0.9500
C5 C6 1.394(3)
C5 H5 0.9500
C6 C7 1.454(3)
C7 H7A 0.9900
C7 H7B 0.9900
C8 C9 1.522(3)
C8 C11 1.533(3)
C8 C10 1.539(3)
C9 H9A 0.9800
C9 H9B 0.9800
C9 H9C 0.9800
C10 H10A 0.9800
C10 H10B 0.9800
C10 H10C 0.9800
C11 H11A 0.9800
C11 H11B 0.9800
C11 H11C 0.9800
C12 C13 1.453(4)
C12 C15A 1.498(8)
C12 C15 1.520(4)
C12 C14A 1.547(8)
C12 C14 1.584(4)
C12 C13A 1.747(8)
C13 H13A 0.9800
C13 H13B 0.9800
C13 H13C 0.9800
C14 H14A 0.9800
C14 H14B 0.9800
C14 H14C 0.9800
C15 H15A 0.9800
C15 H15B 0.9800
C15 H15C 0.9800
C13A H13D 0.9800
C13A H13E 0.9800
C13A H13F 0.9800
C14A H14D 0.9800
C14A H14E 0.9800
C14A H14F 0.9800
C15A H15D 0.9800
C15A H15E 0.9800
C15A H15F 0.9800
C16 C17 1.525(3)
C16 C19 1.539(3)
C16 C18 1.544(3)
C17 H17A 0.9800
C17 H17B 0.9800
C17 H17C 0.9800
C18 H18A 0.9800
C18 H18B 0.9800
C18 H18C 0.9800
C19 H19A 0.9800
C19 H19B 0.9800
C19 H19C 0.9800
C20 C23A 1.481(19)
C20 C22 1.522(4)
C20 C21 1.523(5)
C20 C23 1.533(4)
C20 C22A 1.592(16)
C20 C21A 1.60(2)
C21 H21A 0.9800
C21 H21B 0.9800
C21 H21C 0.9800
C22 H22A 0.9800
C22 H22B 0.9800
C22 H22C 0.9800
C23 H23A 0.9800
C23 H23B 0.9800
C23 H23C 0.9800
C21A H21D 0.9800
C21A H21E 0.9800
C21A H21F 0.9800
C22A H22D 0.9800
C22A H22E 0.9800
C22A H22F 0.9800
C23A H23D 0.9800
C23A H23E 0.9800
C23A H23F 0.9800

loop_
_geom_torsion_atom_site_label_1
_geom_torsion_atom_site_label_2
_geom_torsion_atom_site_label_3
_geom_torsion_atom_site_label_4
_geom_torsion
O3 Ru1 N2 O1 0.1(10)
O2 Ru1 N2 O1 0.8(10)
P2 Ru1 N2 O1 -96.5(9)
P1 Ru1 N2 O1 97.9(9)
C8 P1 C1 C2 -102.0(2)
C12 P1 C1 C2 139.0(2)
Ru1 P1 C1 C2 17.7(2)
C6 N1 C2 C1 -171.5(2)
Ru1 N1 C2 C1 3.5(3)
C6 N1 C2 C3 7.3(3)
Ru1 N1 C2 C3 -177.59(14)
P1 C1 C2 N1 -16.2(3)
P1 C1 C2 C3 164.96(17)
N1 C2 C3 C4 -3.0(3)
C1 C2 C3 C4 175.9(2)
C2 C3 C4 C5 -1.7(3)
C3 C4 C5 C6 1.9(3)
C2 N1 C6 C5 -7.2(3)
Ru1 N1 C6 C5 177.79(14)
C2 N1 C6 C7 169.52(18)
Ru1 N1 C6 C7 -5.5(2)
C4 C5 C6 N1 2.5(3)
C4 C5 C6 C7 -174.1(2)
N1 C6 C7 P2 25.2(3)
C5 C6 C7 P2 -158.14(17)
C20 P2 C7 C6 -148.42(18)
C16 P2 C7 C6 91.93(18)
Ru1 P2 C7 C6 -27.87(19)
C1 P1 C8 C9 174.92(18)
C12 P1 C8 C9 -67.78(19)
Ru1 P1 C8 C9 68.95(18)
C1 P1 C8 C11 -60.8(2)
C12 P1 C8 C11 56.5(2)
Ru1 P1 C8 C11 -166.77(18)
C1 P1 C8 C10 56.27(18)
C12 P1 C8 C10 173.56(16)
Ru1 P1 C8 C10 -49.70(17)
C1 P1 C12 C13 -154.7(2)
C8 P1 C12 C13 90.6(2)
Ru1 P1 C12 C13 -46.0(2)
C1 P1 C12 C15A 48.4(4)
C8 P1 C12 C15A -66.2(4)
Ru1 P1 C12 C15A 157.1(4)
C1 P1 C12 C15 77.4(3)
C8 P1 C12 C15 -37.3(3)
Ru1 P1 C12 C15 -173.9(2)
C1 P1 C12 C14A -84.0(4)
C8 P1 C12 C14A 161.3(3)
Ru1 P1 C12 C14A 24.6(4)
C1 P1 C12 C14 -36.3(2)
C8 P1 C12 C14 -150.95(17)
Ru1 P1 C12 C14 72.41(18)
C1 P1 C12 C13A 166.2(3)
C8 P1 C12 C13A 51.5(3)
Ru1 P1 C12 C13A -85.1(3)
C7 P2 C16 C17 179.54(15)
C20 P2 C16 C17 61.64(18)
Ru1 P2 C16 C17 -74.61(15)
C7 P2 C16 C19 -61.02(15)
C20 P2 C16 C19 -178.92(15)
Ru1 P2 C16 C19 44.82(14)
C7 P2 C16 C18 55.78(17)
C20 P2 C16 C18 -62.11(18)
Ru1 P2 C16 C18 161.63(13)
C7 P2 C20 C23A 73.7(9)
C16 P2 C20 C23A -170.9(9)
Ru1 P2 C20 C23A -34.4(9)
C7 P2 C20 C22 -82.7(3)
C16 P2 C20 C22 32.6(3)
Ru1 P2 C20 C22 169.2(2)
C7 P2 C20 C21 154.9(2)
C16 P2 C20 C21 -89.7(2)
Ru1 P2 C20 C21 46.8(2)
C7 P2 C20 C23 37.2(2)
C16 P2 C20 C23 152.5(2)
Ru1 P2 C20 C23 -71.0(2)
C7 P2 C20 C22A -44.5(7)
C16 P2 C20 C22A 70.9(7)
Ru1 P2 C20 C22A -152.6(7)
C7 P2 C20 C21A -160.3(8)
C16 P2 C20 C21A -45.0(8)
Ru1 P2 C20 C21A 91.5(8)
